data_4515346
loop_
_publ_author_name
'Zhao, Xi'
'Xu, Haitao'
'Wang, XiaoXiao'
'Zheng, Zhizhong'
'Xu, Zhenliang'
'Ge, Jianping'

_publ_section_title
;
 Monodisperse Metal-Organic Framework Nanospheres with Encapsulated
 Core-Shell Nanoparticles
 Pt/Au@Pd@{Co<sub>2</sub>(oba)<sub>4</sub>(3-bpdh)<sub>2</sub>}4H<sub>2</sub>O
 for the Highly Selective Conversion of CO<sub>2</sub> to CO.
;
_journal_issue 17
_journal_name_full 'ACS applied materials &amp; interfaces'
_journal_page_first 15096
_journal_page_last 15103
_journal_paper_doi 10.1021/acsami.8b03561
_journal_volume 10
_journal_year 2018
_chemical_formula_sum 'C21 H19 Co N2 O7'
_chemical_formula_weight 470.31
_space_group_IT_number 14
_space_group_name_Hall '-P 2yn'
_space_group_name_H-M_alt 'P 1 21/n 1'
_symmetry_cell_setting monoclinic
_symmetry_space_group_name_H-M 'P 1 21/n 1'
_atom_sites_solution_hydrogens geom
_atom_sites_solution_primary direct
_atom_sites_solution_secondary difmap
_audit_creation_method SHELXL-97
_cell_angle_alpha 90.00
_cell_angle_beta 92.853(18)
_cell_angle_gamma 90.00
_cell_formula_units_Z 4
_cell_length_a 10.494(18)
_cell_length_b 10.310(18)
_cell_length_c 22.35(4)
_cell_measurement_reflns_used 5139
_cell_measurement_temperature 296(2)
_cell_measurement_theta_max 27.64
_cell_measurement_theta_min 2.19
_cell_volume 2415(7)
_computing_cell_refinement 'Bruker SAINT'
_computing_data_collection 'Bruker APEX2'
_computing_data_reduction 'Bruker SAINT'
_computing_molecular_graphics 'Bruker SHELXTL'
_computing_publication_material 'Bruker SHELXTL'
_computing_structure_refinement 'SHELXL-97 (Sheldrick, 2008)'
_computing_structure_solution 'SHELXS-97 (Sheldrick, 2008)'
_diffrn_ambient_temperature 296(2)
_diffrn_measured_fraction_theta_full 0.993
_diffrn_measured_fraction_theta_max 0.993
_diffrn_measurement_device_type 'Bruker APEX-II CCD'
_diffrn_measurement_method '\f and \w scans'
_diffrn_radiation_monochromator graphite
_diffrn_radiation_source 'fine-focus sealed tube'
_diffrn_radiation_type MoK\a
_diffrn_radiation_wavelength 0.71073
_diffrn_reflns_av_R_equivalents 0.0378
_diffrn_reflns_av_sigmaI/netI 0.0411
_diffrn_reflns_limit_h_max 12
_diffrn_reflns_limit_h_min -10
_diffrn_reflns_limit_k_max 12
_diffrn_reflns_limit_k_min -9
_diffrn_reflns_limit_l_max 22
_diffrn_reflns_limit_l_min -26
_diffrn_reflns_number 11666
_diffrn_reflns_theta_full 25.05
_diffrn_reflns_theta_max 25.05
_diffrn_reflns_theta_min 1.82
_exptl_absorpt_coefficient_mu 0.750
_exptl_absorpt_correction_T_max 0.9287
_exptl_absorpt_correction_T_min 0.8958
_exptl_absorpt_correction_type multi-scan
_exptl_absorpt_process_details sadabs
_exptl_crystal_density_diffrn 1.293
_exptl_crystal_density_method 'not measured'
_exptl_crystal_F_000 968
_exptl_crystal_size_max 0.15
_exptl_crystal_size_mid 0.12
_exptl_crystal_size_min 0.10
_refine_diff_density_max 1.073
_refine_diff_density_min -0.471
_refine_diff_density_rms 0.145
_refine_ls_extinction_method none
_refine_ls_goodness_of_fit_ref 1.143
_refine_ls_hydrogen_treatment constr
_refine_ls_matrix_type full
_refine_ls_number_parameters 281
_refine_ls_number_reflns 4264
_refine_ls_number_restraints 0
_refine_ls_restrained_S_all 1.143
_refine_ls_R_factor_all 0.0629
_refine_ls_R_factor_gt 0.0551
_refine_ls_shift/su_max 0.001
_refine_ls_shift/su_mean 0.000
_refine_ls_structure_factor_coef Fsqd
_refine_ls_weighting_details 'calc w=1/[\s^2^(Fo^2^)+(0.1109P)^2^+1.7164P] where P=(Fo^2^+2Fc^2^)/3'
_refine_ls_weighting_scheme calc
_refine_ls_wR_factor_gt 0.1767
_refine_ls_wR_factor_ref 0.1860
_reflns_number_gt 3646
_reflns_number_total 4264
_reflns_threshold_expression >2sigma(I)
_cod_data_source_file am8b03561_si_002.cif
_cod_data_source_block 160321c_0m
_cod_depositor_comments
;
The following automatic conversions were performed:

data item '_symmetry_cell_setting' value 'Monoclinic' was changed to
'monoclinic' in accordance with the
/home/data/users/saulius/crontab/automatic-downloads/current/ACS/lib/dictionaries/cif_core.dic
dictionary named 'cif_core.dic' version 2.4.2 last updated on
2011-04-26.

Automatic conversion script
Id: cif_fix_values 6909 2019-04-08 15:41:33Z antanas 
;
_cod_original_sg_symbol_H-M P2(1)/n
_cod_database_code 4515346

loop_
_symmetry_equiv_pos_as_xyz
'x, y, z'
'-x+1/2, y+1/2, -z+1/2'
'-x, -y, -z'
'x-1/2, -y-1/2, z-1/2'

loop_
_atom_site_label
_atom_site_type_symbol
_atom_site_fract_x
_atom_site_fract_y
_atom_site_fract_z
_atom_site_U_iso_or_equiv
_atom_site_adp_type
_atom_site_occupancy
_atom_site_symmetry_multiplicity
_atom_site_calc_flag
_atom_site_refinement_flags
Co1 Co 1.06852(4) 0.61528(4) 0.011112(18) 0.0355(2) Uani 1 1 d .
C1 C 0.7736(3) 0.5500(4) 0.04229(15) 0.0412(8) Uani 1 1 d .
C2 C 0.6614(3) 0.6085(4) 0.07122(15) 0.0408(8) Uani 1 1 d .
C3 C 0.5470(3) 0.5422(4) 0.07246(16) 0.0482(9) Uani 1 1 d .
H3 H 0.5392 0.4607 0.0548 0.058 Uiso 1 1 calc R
C4 C 0.4442(4) 0.5963(5) 0.09966(17) 0.0566(11) Uani 1 1 d .
H4 H 0.3668 0.5524 0.0997 0.068 Uiso 1 1 calc R
C5 C 0.4574(3) 0.7149(5) 0.12657(16) 0.0530(11) Uani 1 1 d .
C6 C 0.5680(4) 0.7845(5) 0.1253(2) 0.0662(13) Uani 1 1 d .
H6 H 0.5740 0.8664 0.1427 0.079 Uiso 1 1 calc R
C7 C 0.6711(4) 0.7315(4) 0.0976(2) 0.0590(11) Uani 1 1 d .
H7 H 0.7470 0.7777 0.0966 0.071 Uiso 1 1 calc R
C8 C 0.3724(3) 0.8028(5) 0.21319(16) 0.0523(10) Uani 1 1 d .
C9 C 0.3055(4) 0.9091(6) 0.23324(18) 0.0656(13) Uani 1 1 d .
H9 H 0.2492 0.9537 0.2072 0.079 Uiso 1 1 calc R
C10 C 0.3233(4) 0.9479(5) 0.29209(17) 0.0551(11) Uani 1 1 d .
H10 H 0.2793 1.0195 0.3057 0.066 Uiso 1 1 calc R
C11 C 0.4059(3) 0.8811(4) 0.33105(16) 0.0411(8) Uani 1 1 d .
C12 C 0.4697(4) 0.7733(4) 0.30996(16) 0.0483(9) Uani 1 1 d .
H12 H 0.5243 0.7269 0.3361 0.058 Uiso 1 1 calc R
C13 C 0.4538(4) 0.7344(4) 0.25169(17) 0.0554(10) Uani 1 1 d .
H13 H 0.4975 0.6625 0.2382 0.067 Uiso 1 1 calc R
C14 C 0.4305(3) 0.9242(4) 0.39414(15) 0.0391(8) Uani 1 1 d .
C15 C 1.0123(5) 0.8736(5) 0.0642(3) 0.0832(19) Uani 1 1 d .
H15 H 0.9331 0.8363 0.0697 0.100 Uiso 1 1 calc R
C16 C 1.0348(5) 0.9990(6) 0.0832(4) 0.109(3) Uani 1 1 d .
H16 H 0.9715 1.0447 0.1019 0.131 Uiso 1 1 calc R
C17 C 1.1496(5) 1.0563(5) 0.0748(3) 0.0764(15) Uani 1 1 d .
H17 H 1.1649 1.1409 0.0876 0.092 Uiso 1 1 calc R
C18 C 1.2429(4) 0.9879(4) 0.04705(18) 0.0465(9) Uani 1 1 d .
C19 C 1.2137(3) 0.8612(3) 0.02950(16) 0.0377(8) Uani 1 1 d .
H19 H 1.2757 0.8136 0.0108 0.045 Uiso 1 1 calc R
C20 C 1.3692(4) 1.0422(4) 0.03631(19) 0.0521(10) Uani 1 1 d .
C21 C 1.4071(6) 1.1710(6) 0.0644(3) 0.099(2) Uani 1 1 d .
H21A H 1.4924 1.1926 0.0542 0.148 Uiso 1 1 calc R
H21B H 1.4037 1.1649 0.1072 0.148 Uiso 1 1 calc R
H21C H 1.3494 1.2373 0.0497 0.148 Uiso 1 1 calc R
N1 N 1.1018(3) 0.8041(3) 0.03794(14) 0.0425(7) Uani 1 1 d .
N2 N 1.4391(3) 0.9736(4) 0.0037(2) 0.0644(10) Uani 1 1 d .
O1 O 0.8729(2) 0.6176(3) 0.03930(13) 0.0527(7) Uani 1 1 d .
O2 O 0.7634(3) 0.4361(3) 0.02215(12) 0.0523(7) Uani 1 1 d .
O3 O 0.3523(3) 0.7682(4) 0.15422(12) 0.0738(11) Uani 1 1 d .
O4 O 0.4952(3) 0.8485(3) 0.42821(11) 0.0459(6) Uani 1 1 d .
O5 O 0.3877(2) 1.0336(3) 0.40891(11) 0.0477(6) Uani 1 1 d .
O1W O 0.6406(10) 0.2061(16) 0.2219(7) 0.376(10) Uani 1 1 d .
O2W O 0.7493(10) 0.5737(12) 0.3245(7) 0.344(8) Uani 1 1 d .
H1WA H 0.6453 0.1313 0.2408 0.413 Uiso 1 1 d R
H2WA H 0.6915 0.5308 0.3053 0.413 Uiso 1 1 d R
H1WB H 0.5923 0.2253 0.2529 0.413 Uiso 1 1 d R
H2WB H 0.7796 0.6486 0.3323 0.413 Uiso 1 1 d R

loop_
_atom_site_aniso_label
_atom_site_aniso_U_11
_atom_site_aniso_U_22
_atom_site_aniso_U_33
_atom_site_aniso_U_23
_atom_site_aniso_U_13
_atom_site_aniso_U_12
Co1 0.0405(3) 0.0308(3) 0.0355(3) -0.00435(18) 0.0050(2) -0.01105(17)
C1 0.0400(18) 0.051(2) 0.0334(17) -0.0043(16) 0.0081(13) 0.0009(16)
C2 0.0389(18) 0.049(2) 0.0350(17) -0.0080(15) 0.0090(14) -0.0038(15)
C3 0.0438(19) 0.061(3) 0.0405(19) -0.0131(18) 0.0097(15) -0.0112(18)
C4 0.0361(19) 0.093(3) 0.041(2) -0.016(2) 0.0075(16) -0.0137(19)
C5 0.0363(18) 0.088(3) 0.0356(18) -0.013(2) 0.0070(14) 0.0074(19)
C6 0.059(3) 0.068(3) 0.074(3) -0.030(2) 0.019(2) 0.000(2)
C7 0.046(2) 0.060(3) 0.073(3) -0.022(2) 0.0223(19) -0.0131(19)
C8 0.0378(18) 0.081(3) 0.0382(19) -0.0139(19) 0.0065(15) 0.0077(19)
C9 0.054(2) 0.099(4) 0.043(2) -0.006(2) 0.0000(18) 0.033(2)
C10 0.052(2) 0.071(3) 0.042(2) -0.0079(19) 0.0035(16) 0.025(2)
C11 0.0402(18) 0.047(2) 0.0366(18) -0.0011(15) 0.0099(14) 0.0044(15)
C12 0.055(2) 0.050(2) 0.0410(19) 0.0030(17) 0.0066(16) 0.0132(17)
C13 0.060(2) 0.058(3) 0.049(2) -0.0105(19) 0.0101(18) 0.014(2)
C14 0.0379(17) 0.043(2) 0.0375(17) 0.0025(16) 0.0096(14) 0.0002(15)
C15 0.054(3) 0.064(3) 0.134(5) -0.050(3) 0.041(3) -0.023(2)
C16 0.068(3) 0.070(4) 0.193(7) -0.069(4) 0.055(4) -0.018(3)
C17 0.064(3) 0.043(3) 0.123(4) -0.035(3) 0.014(3) -0.012(2)
C18 0.0441(19) 0.0328(19) 0.062(2) -0.0028(17) 0.0003(17) -0.0112(15)
C19 0.0353(17) 0.0310(17) 0.0468(19) -0.0026(14) 0.0032(14) -0.0064(13)
C20 0.052(2) 0.037(2) 0.067(3) 0.0023(19) -0.0010(19) -0.0171(17)
C21 0.089(4) 0.074(4) 0.135(5) -0.045(4) 0.030(4) -0.049(3)
N1 0.0386(15) 0.0352(16) 0.0545(17) -0.0100(14) 0.0111(13) -0.0115(12)
N2 0.0451(18) 0.048(2) 0.101(3) -0.006(2) 0.0105(18) -0.0247(16)
O1 0.0346(14) 0.065(2) 0.0599(17) -0.0049(13) 0.0172(12) -0.0065(12)
O2 0.0505(15) 0.0530(17) 0.0544(15) -0.0158(14) 0.0110(12) 0.0008(13)
O3 0.0418(14) 0.137(3) 0.0421(14) -0.0288(17) 0.0022(11) 0.0243(17)
O4 0.0599(16) 0.0413(14) 0.0362(13) 0.0032(11) 0.0009(11) 0.0054(12)
O5 0.0537(15) 0.0493(16) 0.0401(13) -0.0056(11) 0.0023(11) 0.0139(12)
O1W 0.166(7) 0.46(2) 0.48(2) -0.229(17) -0.161(10) -0.030(10)
O2W 0.177(9) 0.248(12) 0.60(2) 0.093(15) -0.070(12) 0.087(9)

loop_
_atom_type_symbol
_atom_type_description
_atom_type_scat_dispersion_real
_atom_type_scat_dispersion_imag
_atom_type_scat_source
C C 0.0033 0.0016 'International Tables Vol C Tables 4.2.6.8 and 6.1.1.4'
H H 0.0000 0.0000 'International Tables Vol C Tables 4.2.6.8 and 6.1.1.4'
N N 0.0061 0.0033 'International Tables Vol C Tables 4.2.6.8 and 6.1.1.4'
O O 0.0106 0.0060 'International Tables Vol C Tables 4.2.6.8 and 6.1.1.4'
Co Co 0.3494 0.9721 'International Tables Vol C Tables 4.2.6.8 and 6.1.1.4'

loop_
_geom_angle_atom_site_label_1
_geom_angle_atom_site_label_2
_geom_angle_atom_site_label_3
_geom_angle
_geom_angle_site_symmetry_1
_geom_angle_site_symmetry_3
O4 Co1 O5 163.83(11) 4_675 2_645
O4 Co1 O2 90.61(15) 4_675 3_765
O5 Co1 O2 93.00(14) 2_645 3_765
O4 Co1 N1 98.32(14) 4_675 .
O5 Co1 N1 96.28(15) 2_645 .
O2 Co1 N1 102.50(13) 3_765 .
O4 Co1 O1 86.64(14) 4_675 .
O5 Co1 O1 85.66(13) 2_645 .
O2 Co1 O1 164.40(12) 3_765 .
N1 Co1 O1 93.09(11) . .
O4 Co1 Co1 79.89(10) 4_675 3_765
O5 Co1 Co1 83.97(11) 2_645 3_765
O2 Co1 Co1 99.32(13) 3_765 3_765
N1 Co1 Co1 158.13(9) . 3_765
O1 Co1 Co1 65.08(10) . 3_765
O1 C1 O2 123.5(3) . .
O1 C1 C2 118.1(4) . .
O2 C1 C2 118.4(3) . .
C3 C2 C7 118.9(3) . .
C3 C2 C1 120.8(4) . .
C7 C2 C1 120.3(3) . .
C4 C3 C2 120.5(4) . .
C4 C3 H3 119.8 . .
C2 C3 H3 119.8 . .
C5 C4 C3 119.4(4) . .
C5 C4 H4 120.3 . .
C3 C4 H4 120.3 . .
C4 C5 C6 121.9(4) . .
C4 C5 O3 118.7(4) . .
C6 C5 O3 119.4(4) . .
C5 C6 C7 119.0(4) . .
C5 C6 H6 120.5 . .
C7 C6 H6 120.5 . .
C6 C7 C2 120.2(4) . .
C6 C7 H7 119.9 . .
C2 C7 H7 119.9 . .
O3 C8 C13 121.9(4) . .
O3 C8 C9 117.4(4) . .
C13 C8 C9 120.7(4) . .
C10 C9 C8 119.4(4) . .
C10 C9 H9 120.3 . .
C8 C9 H9 120.3 . .
C9 C10 C11 120.5(4) . .
C9 C10 H10 119.7 . .
C11 C10 H10 119.7 . .
C10 C11 C12 118.8(4) . .
C10 C11 C14 121.5(3) . .
C12 C11 C14 119.7(3) . .
C13 C12 C11 121.3(4) . .
C13 C12 H12 119.3 . .
C11 C12 H12 119.3 . .
C12 C13 C8 119.3(4) . .
C12 C13 H13 120.4 . .
C8 C13 H13 120.4 . .
O4 C14 O5 125.5(3) . .
O4 C14 C11 116.7(3) . .
O5 C14 C11 117.8(3) . .
N1 C15 C16 121.6(4) . .
N1 C15 H15 119.2 . .
C16 C15 H15 119.2 . .
C17 C16 C15 120.2(5) . .
C17 C16 H16 119.9 . .
C15 C16 H16 119.9 . .
C16 C17 C18 119.5(4) . .
C16 C17 H17 120.2 . .
C18 C17 H17 120.2 . .
C17 C18 C19 117.1(4) . .
C17 C18 C20 123.1(4) . .
C19 C18 C20 119.9(4) . .
N1 C19 C18 123.8(3) . .
N1 C19 H19 118.1 . .
C18 C19 H19 118.1 . .
N2 C20 C18 115.6(4) . .
N2 C20 C21 125.2(4) . .
C18 C20 C21 119.1(4) . .
C20 C21 H21A 109.5 . .
C20 C21 H21B 109.5 . .
H21A C21 H21B 109.5 . .
C20 C21 H21C 109.5 . .
H21A C21 H21C 109.5 . .
H21B C21 H21C 109.5 . .
C19 N1 C15 117.8(3) . .
C19 N1 Co1 120.8(2) . .
C15 N1 Co1 121.4(3) . .
C20 N2 N2 113.9(5) . 3_875
C1 O1 Co1 143.6(3) . .
C1 O2 Co1 108.4(2) . 3_765
C8 O3 C5 116.0(3) . .
C14 O4 Co1 127.7(3) . 4_576
C14 O5 Co1 122.5(2) . 2_655
H1WA O1W H1WB 81.0 . .
H2WA O2W H2WB 145.8 . .

loop_
_geom_bond_atom_site_label_1
_geom_bond_atom_site_label_2
_geom_bond_distance
_geom_bond_site_symmetry_2
Co1 O4 2.006(4) 4_675
Co1 O5 2.009(4) 2_645
Co1 O2 2.018(4) 3_765
Co1 N1 2.062(4) .
Co1 O1 2.178(4) .
Co1 Co1 2.810(4) 3_765
C1 O1 1.258(5) .
C1 O2 1.261(5) .
C1 C2 1.498(5) .
C2 C3 1.382(5) .
C2 C7 1.401(6) .
C3 C4 1.382(6) .
C3 H3 0.9300 .
C4 C5 1.366(7) .
C4 H4 0.9300 .
C5 C6 1.367(7) .
C5 O3 1.403(5) .
C6 C7 1.384(6) .
C6 H6 0.9300 .
C7 H7 0.9300 .
C8 O3 1.372(5) .
C8 C13 1.376(6) .
C8 C9 1.387(6) .
C9 C10 1.379(6) .
C9 H9 0.9300 .
C10 C11 1.382(5) .
C10 H10 0.9300 .
C11 C12 1.392(5) .
C11 C14 1.489(5) .
C12 C13 1.365(6) .
C12 H12 0.9300 .
C13 H13 0.9300 .
C14 O4 1.263(5) .
C14 O5 1.264(5) .
C15 N1 1.339(6) .
C15 C16 1.378(7) .
C15 H15 0.9300 .
C16 C17 1.363(7) .
C16 H16 0.9300 .
C17 C18 1.378(6) .
C17 H17 0.9300 .
C18 C19 1.394(5) .
C18 C20 1.469(6) .
C19 N1 1.335(5) .
C19 H19 0.9300 .
C20 N2 1.275(6) .
C20 C21 1.515(7) .
C21 H21A 0.9600 .
C21 H21B 0.9600 .
C21 H21C 0.9600 .
N2 N2 1.405(6) 3_875
O2 Co1 2.018(4) 3_765
O4 Co1 2.006(4) 4_576
O5 Co1 2.009(4) 2_655
O1W H1WA 0.8806 .
O1W H1WB 0.9007 .
O2W H2WA 0.8499 .
O2W H2WB 0.8500 .

loop_
_geom_hbond_atom_site_label_D
_geom_hbond_atom_site_label_H
_geom_hbond_atom_site_label_A
_geom_hbond_distance_DH
_geom_hbond_distance_HA
_geom_hbond_distance_DA
_geom_hbond_angle_DHA
_geom_hbond_site_symmetry_A
O2W H2WB O1W 0.85 1.62 2.096(17) 112.5 2_655
